data_4313744
loop_
_publ_author_name
'Jamie L. Manson'
'Jiyeong Gu'
'John A. Schlueter'
'H.-Hau Wang'

_publ_section_title
;
 Structures and Magnetic Behavior of 1-, 2-, and 3D Coordination Polymers
 in the Cu(II)-Dicyanamide-Pyrimidine Family
;
_journal_name_full 'Inorganic Chemistry'
_journal_page_first 3950
_journal_page_last 3955
_journal_paper_doi 10.1021/ic026164t
_journal_volume 42
_journal_year 2003
_chemical_formula_moiety Cu[N(CN)2]2(pyrimidine)2
_chemical_formula_sum 'C12 H8 Cu N10'
_chemical_formula_weight 355.82
_chemical_name_systematic
; 
 ? 
;
_space_group_IT_number 14
_symmetry_cell_setting monoclinic
_symmetry_space_group_name_Hall '-P 2ybc'
_symmetry_space_group_name_H-M 'P 1 21/c 1'
_atom_sites_solution_hydrogens geom
_atom_sites_solution_primary direct
_atom_sites_solution_secondary difmap
_audit_creation_method SHELXL-97
_cell_angle_alpha 90.00
_cell_angle_beta 98.984(3)
_cell_angle_gamma 90.00
_cell_formula_units_Z 2
_cell_length_a 7.3569(5)
_cell_length_b 13.4482(9)
_cell_length_c 7.4559(5)
_cell_measurement_reflns_used 704
_cell_measurement_temperature 298(2)
_cell_measurement_theta_max 22.528
_cell_measurement_theta_min 2.803
_cell_volume 728.62(9)
_computing_cell_refinement 'BRUKER SMART'
_computing_data_collection 'BRUKER SMART'
_computing_data_reduction 'BRUKER SHELXTL'
_computing_molecular_graphics 'BRUKER SHELXTL'
_computing_publication_material 'BRUKER SHELXTL'
_computing_structure_refinement 'SHELXL-97 (Sheldrick, 1997)'
_computing_structure_solution 'SHELXS-97 (Sheldrick, 1990)'
_diffrn_ambient_temperature 298(2)
_diffrn_measured_fraction_theta_full 0.965
_diffrn_measured_fraction_theta_max 0.965
_diffrn_measurement_device_type 'BRUKER CCD diffractometer'
_diffrn_measurement_method 'omega scans'
_diffrn_radiation_monochromator graphite
_diffrn_radiation_source 'fine-focus sealed tube'
_diffrn_radiation_type MoK\a
_diffrn_radiation_wavelength 0.71073
_diffrn_reflns_av_R_equivalents 0.0911
_diffrn_reflns_av_sigmaI/netI 0.0852
_diffrn_reflns_limit_h_max 9
_diffrn_reflns_limit_h_min -9
_diffrn_reflns_limit_k_max 17
_diffrn_reflns_limit_k_min -16
_diffrn_reflns_limit_l_max 9
_diffrn_reflns_limit_l_min -9
_diffrn_reflns_number 6021
_diffrn_reflns_theta_full 28.30
_diffrn_reflns_theta_max 28.30
_diffrn_reflns_theta_min 2.80
_exptl_absorpt_coefficient_mu 1.515
_exptl_absorpt_correction_type none
_exptl_crystal_colour blue
_exptl_crystal_density_diffrn 1.622
_exptl_crystal_density_method 'not measured'
_exptl_crystal_description plate
_exptl_crystal_F_000 358
_exptl_crystal_size_max 0.13
_exptl_crystal_size_mid 0.10
_exptl_crystal_size_min 0.08
_refine_diff_density_max 0.394
_refine_diff_density_min -0.553
_refine_diff_density_rms 0.079
_refine_ls_extinction_method none
_refine_ls_goodness_of_fit_ref 0.979
_refine_ls_hydrogen_treatment mixed
_refine_ls_matrix_type full
_refine_ls_number_parameters 106
_refine_ls_number_reflns 1745
_refine_ls_number_restraints 0
_refine_ls_restrained_S_all 0.979
_refine_ls_R_factor_all 0.1116
_refine_ls_R_factor_gt 0.0491
_refine_ls_shift/su_max 0.018
_refine_ls_shift/su_mean 0.004
_refine_ls_structure_factor_coef Fsqd
_refine_ls_weighting_details 'calc w=1/[\s^2^(Fo^2^)+(0.0577P)^2^+0.0000P] where P=(Fo^2^+2Fc^2^)/3'
_refine_ls_weighting_scheme calc
_refine_ls_wR_factor_gt 0.1088
_refine_ls_wR_factor_ref 0.1295
_reflns_number_gt 966
_reflns_number_total 1745
_reflns_threshold_expression >2sigma(I)
_cod_data_source_file ic026164tsi20021108_021441_1.cif
_cod_data_source_block cudcapym_1
_cod_original_cell_volume 728.62(8)
_cod_database_code 4313744

loop_
_symmetry_equiv_pos_as_xyz
'x, y, z'
'-x, y+1/2, -z+1/2'
'-x, -y, -z'
'x, -y-1/2, z-1/2'

loop_
_atom_site_label
_atom_site_type_symbol
_atom_site_fract_x
_atom_site_fract_y
_atom_site_fract_z
_atom_site_U_iso_or_equiv
_atom_site_adp_type
_atom_site_occupancy
_atom_site_symmetry_multiplicity
_atom_site_calc_flag
_atom_site_refinement_flags
_atom_site_disorder_assembly
_atom_site_disorder_group
Cu1 Cu 0.0000 0.0000 0.0000 0.0450(3) Uani 1 2 d S . .
N1 N -0.1539(5) 0.0450(3) 0.1826(5) 0.0564(9) Uani 1 1 d . . .
N4 N 0.1407(4) 0.1307(2) 0.0264(4) 0.0448(7) Uani 1 1 d . . .
C1 C -0.2181(5) 0.0640(3) 0.3077(5) 0.0453(9) Uani 1 1 d . . .
N5 N 0.1307(6) 0.3069(3) 0.0237(5) 0.0675(10) Uani 1 1 d . . .
C3 C 0.0530(6) 0.2177(3) 0.0112(5) 0.0560(11) Uani 1 1 d . . .
H3A H -0.0749 0.2157 -0.0102 0.067 Uiso 1 1 calc R . .
C6 C 0.3238(5) 0.1344(3) 0.0583(6) 0.0591(11) Uani 1 1 d . . .
H6A H 0.3903 0.0754 0.0709 0.071 Uiso 1 1 calc R . .
N2 N -0.3083(5) 0.0883(4) 0.4343(5) 0.0785(13) Uani 1 1 d . . .
C5 C 0.4166(6) 0.2227(4) 0.0730(7) 0.0755(14) Uani 1 1 d . . .
H5A H 0.5445 0.2250 0.0939 0.091 Uiso 1 1 calc R . .
C4 C 0.3138(7) 0.3073(4) 0.0557(7) 0.0724(14) Uani 1 1 d . . .
H4A H 0.3744 0.3682 0.0668 0.087 Uiso 1 1 calc R . .
C2 C -0.2515(5) 0.0767(3) 0.6047(6) 0.0472(9) Uani 1 1 d . . .
N3 N -0.2216(5) 0.0715(3) 0.7597(5) 0.0687(10) Uani 1 1 d . . .

loop_
_atom_site_aniso_label
_atom_site_aniso_U_11
_atom_site_aniso_U_22
_atom_site_aniso_U_33
_atom_site_aniso_U_23
_atom_site_aniso_U_13
_atom_site_aniso_U_12
Cu1 0.0506(4) 0.0470(4) 0.0395(4) -0.0057(3) 0.0130(3) -0.0015(3)
N1 0.066(2) 0.062(2) 0.0430(19) -0.0083(18) 0.0132(17) -0.0022(19)
N4 0.0478(19) 0.0467(19) 0.0416(17) 0.0013(14) 0.0124(14) 0.0014(16)
C1 0.048(2) 0.048(2) 0.039(2) -0.0012(19) 0.0048(17) -0.0002(18)
N5 0.071(3) 0.050(2) 0.082(3) 0.0028(19) 0.015(2) 0.002(2)
C3 0.051(2) 0.057(3) 0.060(3) -0.004(2) 0.010(2) 0.001(2)
C6 0.048(3) 0.053(3) 0.076(3) 0.007(2) 0.010(2) 0.003(2)
N2 0.062(2) 0.135(4) 0.040(2) 0.003(2) 0.0108(18) 0.037(2)
C5 0.047(3) 0.065(3) 0.114(4) 0.007(3) 0.011(3) -0.011(2)
C4 0.069(3) 0.053(3) 0.098(4) 0.007(3) 0.021(3) -0.015(2)
C2 0.044(2) 0.051(2) 0.048(2) -0.0039(19) 0.0120(18) 0.0015(18)
N3 0.082(3) 0.081(3) 0.044(2) -0.001(2) 0.0104(19) -0.002(2)

loop_
_atom_type_symbol
_atom_type_description
_atom_type_scat_dispersion_real
_atom_type_scat_dispersion_imag
_atom_type_scat_source
C C 0.0033 0.0016 'International Tables Vol C Tables 4.2.6.8 and 6.1.1.4'
H H 0.0000 0.0000 'International Tables Vol C Tables 4.2.6.8 and 6.1.1.4'
N N 0.0061 0.0033 'International Tables Vol C Tables 4.2.6.8 and 6.1.1.4'
Cu Cu 0.3201 1.2651 'International Tables Vol C Tables 4.2.6.8 and 6.1.1.4'

loop_
_geom_angle_atom_site_label_1
_geom_angle_atom_site_label_2
_geom_angle_atom_site_label_3
_geom_angle
_geom_angle_site_symmetry_1
_geom_angle_site_symmetry_3
_geom_angle_publ_flag
N1 Cu1 N1 180.0(3) 3 . ?
N1 Cu1 N4 90.37(13) 3 3 ?
N1 Cu1 N4 89.63(13) . 3 ?
N1 Cu1 N4 89.63(13) 3 . ?
N1 Cu1 N4 90.37(13) . . ?
N4 Cu1 N4 180.00(19) 3 . ?
N1 Cu1 N3 89.79(13) 3 3_556 ?
N1 Cu1 N3 90.21(13) . 3_556 ?
N4 Cu1 N3 90.12(12) 3 3_556 ?
N4 Cu1 N3 89.88(12) . 3_556 ?
N1 Cu1 N3 90.21(13) 3 1_554 ?
N1 Cu1 N3 89.79(13) . 1_554 ?
N4 Cu1 N3 89.88(12) 3 1_554 ?
N4 Cu1 N3 90.12(12) . 1_554 ?
N3 Cu1 N3 180.00(17) 3_556 1_554 ?
C1 N1 Cu1 168.3(3) . . ?
C3 N4 C6 116.4(3) . . ?
C3 N4 Cu1 121.2(3) . . ?
C6 N4 Cu1 122.4(3) . . ?
N1 C1 N2 172.8(4) . . ?
C3 N5 C4 115.4(4) . . ?
N5 C3 N4 126.2(4) . . ?
N4 C6 C5 121.8(4) . . ?
C1 N2 C2 125.0(4) . . ?
C4 C5 C6 117.1(4) . . ?
N5 C4 C5 123.1(4) . . ?
N3 C2 N2 171.4(5) . . ?
C2 N3 Cu1 140.5(4) . 1_556 ?

loop_
_geom_bond_atom_site_label_1
_geom_bond_atom_site_label_2
_geom_bond_distance
_geom_bond_site_symmetry_2
_geom_bond_publ_flag
Cu1 N1 1.995(4) 3 ?
Cu1 N1 1.995(4) . ?
Cu1 N4 2.033(3) 3 ?
Cu1 N4 2.033(3) . ?
Cu1 N3 2.425(4) 3_556 ?
Cu1 N3 2.425(4) 1_554 ?
N1 C1 1.139(5) . ?
N4 C3 1.333(5) . ?
N4 C6 1.332(5) . ?
C1 N2 1.278(5) . ?
N5 C3 1.326(5) . ?
N5 C4 1.331(6) . ?
C6 C5 1.365(6) . ?
N2 C2 1.284(5) . ?
C5 C4 1.360(6) . ?
C2 N3 1.144(5) . ?
N3 Cu1 2.425(4) 1_556 ?
